data_4100616
_journal_name_full 'Journal of the American Chemical Society'
_journal_paper_doi 10.1021/ja042334k
_journal_year 2005
_chemical_formula_moiety '2(C72 H96 Co9 Mo6 N48 O24), 8(C H4 O), 5(H4 O2), 17(H4 O2), 3(H4 O2), 4(H2 O)'
_chemical_formula_sum 'C152 H288 Co18 Mo12 N96 O88'
_chemical_formula_weight 7080.80
_space_group_IT_number 15
_symmetry_cell_setting monoclinic
_symmetry_space_group_name_Hall '-C 2yc'
_symmetry_space_group_name_H-M 'C 1 2/c 1'
_cell_angle_alpha 90.00
_cell_angle_beta 114.241(12)
_cell_angle_gamma 90.00
_cell_formula_units_Z 2
_cell_length_a 28.72(2)
_cell_length_b 19.276(13)
_cell_length_c 32.49(2)
_cell_measurement_temperature 293(2)
_cell_volume 16403(20)
_diffrn_ambient_temperature 293(2)
_exptl_crystal_density_diffrn 1.434
_cod_depositor_comments
;
The following automatic conversions were performed:
'_symmetry_cell_setting' value 'Monoclinic' changed to 'monoclinic'
according to '/home/saulius/struct/CIF-dictionaries/cif_core.dic'
dictionary named 'cif_core.dic' version 2.4.1 from 2010-06-29.

Automatic conversion script
Id: cif_fix_enum 1527 2010-12-29 10:47:43Z saulius 
;
_cod_original_sg_symbol_H-M 'C 2/c'
_cod_database_code 4100616

loop_
_symmetry_equiv_pos_as_xyz
'x, y, z'
'-x, y, -z+1/2'
'x+1/2, y+1/2, z'
'-x+1/2, y+1/2, -z+1/2'
'-x, -y, -z'
'x, -y, z-1/2'
'-x+1/2, -y+1/2, -z'
'x+1/2, -y+1/2, z-1/2'

loop_
_atom_site_label
_atom_site_type_symbol
_atom_site_fract_x
_atom_site_fract_y
_atom_site_fract_z
_atom_site_U_iso_or_equiv
_atom_site_adp_type
_atom_site_occupancy
_atom_site_symmetry_multiplicity
_atom_site_calc_flag
_atom_site_refinement_flags
_atom_site_disorder_assembly
_atom_site_disorder_group
Mo1 Mo 0.677972(14) 0.343367(18) 0.234321(12) 0.04437(10) Uani 1 1 d . . .
Mo2 Mo 0.438478(14) 0.552272(19) 0.123669(12) 0.04470(10) Uani 1 1 d . . .
Mo3 Mo 0.419282(14) 0.164684(19) 0.118570(12) 0.04522(10) Uani 1 1 d . . .
Co1 Co 0.5000 0.35340(4) 0.2500 0.04241(18) Uani 1 2 d S . .
Co2 Co 0.52739(2) 0.34725(3) 0.06825(2) 0.04617(14) Uani 1 1 d . . .
Co3 Co 0.62737(2) 0.60964(3) 0.246317(19) 0.04582(14) Uani 1 1 d . . .
Co4 Co 0.28433(2) 0.37221(3) 0.090811(19) 0.04580(14) Uani 1 1 d . . .
Co5 Co 0.60642(2) 0.08508(3) 0.233150(19) 0.04617(14) Uani 1 1 d . . .
C1 C 0.64992(16) 0.2387(2) 0.23133(14) 0.0455(9) Uani 1 1 d . . .
C2 C 0.61876(16) 0.3532(2) 0.16756(15) 0.0457(9) Uani 1 1 d . . .
C3 C 0.60754(16) 0.3479(2) 0.24194(14) 0.0450(9) Uani 1 1 d . . .
C4 C 0.65699(15) 0.4518(2) 0.23421(14) 0.0450(9) Uani 1 1 d . . .
C5 C 0.69733(16) 0.3601(2) 0.30386(15) 0.0456(9) Uani 1 1 d . . .
C6 C 0.74006(16) 0.4061(2) 0.24033(14) 0.0483(10) Uani 1 1 d . . .
C7 C 0.74345(16) 0.2806(2) 0.27063(14) 0.0464(9) Uani 1 1 d . . .
C8 C 0.70350(18) 0.2984(2) 0.18606(15) 0.0524(10) Uani 1 1 d . . .
C9 C 0.51195(17) 0.5834(2) 0.17287(15) 0.0462(9) Uani 1 1 d . . .
C10 C 0.46841(16) 0.4701(2) 0.09665(14) 0.0445(9) Uani 1 1 d . . .
C11 C 0.46379(16) 0.4729(2) 0.17394(14) 0.0454(9) Uani 1 1 d . . .
C12 C 0.37575(17) 0.4804(2) 0.10877(14) 0.0482(10) Uani 1 1 d . . .
C13 C 0.40867(17) 0.5779(2) 0.17330(15) 0.0496(10) Uani 1 1 d . . .
C14 C 0.38161(18) 0.5705(2) 0.05863(16) 0.0548(11) Uani 1 1 d . . .
C15 C 0.42547(18) 0.6606(2) 0.12405(15) 0.0509(10) Uani 1 1 d . . .
C16 C 0.47647(17) 0.5992(2) 0.08711(14) 0.0461(9) Uani 1 1 d . . .
C17 C 0.36350(17) 0.2431(2) 0.10912(15) 0.0484(9) Uani 1 1 d . . .
C18 C 0.46409(17) 0.2316(2) 0.09686(14) 0.0483(9) Uani 1 1 d . . .
C19 C 0.45234(16) 0.2401(2) 0.16997(14) 0.0447(9) Uani 1 1 d . . .
C20 C 0.49445(17) 0.1303(2) 0.16338(14) 0.0458(9) Uani 1 1 d . . .
C21 C 0.40861(17) 0.1277(2) 0.17676(15) 0.0480(9) Uani 1 1 d . . .
C22 C 0.43931(18) 0.0757(2) 0.09337(15) 0.0536(11) Uani 1 1 d . . .
C23 C 0.35084(19) 0.1051(2) 0.09598(16) 0.0541(10) Uani 1 1 d . . .
C24 C 0.38326(17) 0.1712(2) 0.04767(15) 0.0484(10) Uani 1 1 d . . .
C25 C 0.61373(19) 0.2528(2) 0.05549(16) 0.0591(12) Uani 1 1 d . . .
H25A H 0.6120 0.2108 0.0390 0.089 Uiso 1 1 calc R . .
H25B H 0.6341 0.2451 0.0870 0.089 Uiso 1 1 calc R . .
H25C H 0.6289 0.2888 0.0446 0.089 Uiso 1 1 calc R . .
C26 C 0.56959(18) 0.4857(2) 0.04702(16) 0.0526(10) Uani 1 1 d . . .
H26A H 0.5997 0.4979 0.0427 0.079 Uiso 1 1 d R . .
H26B H 0.5723 0.5034 0.0755 0.079 Uiso 1 1 d R . .
H26C H 0.5401 0.5054 0.0232 0.079 Uiso 1 1 d R . .
C27 C 0.42140(18) 0.3270(2) -0.01497(16) 0.0559(11) Uani 1 1 d . . .
H27A H 0.4119 0.3239 0.0101 0.084 Uiso 1 1 calc R . .
H27B H 0.4158 0.2830 -0.0301 0.084 Uiso 1 1 calc R . .
H27C H 0.4010 0.3618 -0.0357 0.084 Uiso 1 1 calc R . .
C28 C 0.63284(17) 0.6172(2) 0.15205(14) 0.0511(10) Uani 1 1 d . . .
H28A H 0.6608 0.6022 0.1453 0.077 Uiso 1 1 calc R . .
H28B H 0.6154 0.6548 0.1324 0.077 Uiso 1 1 calc R . .
H28C H 0.6096 0.5794 0.1477 0.077 Uiso 1 1 calc R . .
C29 C 0.74685(17) 0.6030(2) 0.29018(16) 0.0540(10) Uani 1 1 d . . .
H29A H 0.7760 0.6178 0.3164 0.081 Uiso 1 1 d R . .
H29B H 0.7465 0.5533 0.2885 0.081 Uiso 1 1 d R . .
H29C H 0.7487 0.6221 0.2636 0.081 Uiso 1 1 d R . .
C30 C 0.63173(19) 0.7597(3) 0.24477(17) 0.0613(12) Uani 1 1 d . . .
H30A H 0.6213 0.8042 0.2513 0.092 Uiso 1 1 d R . .
H30B H 0.6680 0.7549 0.2609 0.092 Uiso 1 1 d R . .
H30C H 0.6227 0.7561 0.2129 0.092 Uiso 1 1 d R . .
C31 C 0.29783(18) 0.3624(2) 0.00167(16) 0.0557(11) Uani 1 1 d . . .
H31A H 0.3301 0.3451 0.0228 0.084 Uiso 1 1 calc R . .
H31B H 0.3031 0.4041 -0.0120 0.084 Uiso 1 1 calc R . .
H31C H 0.2817 0.3282 -0.0213 0.084 Uiso 1 1 calc R . .
C32 C 0.21503(18) 0.2505(2) 0.09833(15) 0.0529(10) Uani 1 1 d . . .
H32A H 0.2440 0.2203 0.1068 0.079 Uiso 1 1 calc R . .
H32B H 0.1846 0.2254 0.0802 0.079 Uiso 1 1 calc R . .
H32C H 0.2122 0.2676 0.1250 0.079 Uiso 1 1 calc R . .
C33 C 0.2385(2) 0.4976(3) 0.10897(17) 0.0610(12) Uani 1 1 d . . .
H33A H 0.2586 0.4752 0.1371 0.092 Uiso 1 1 calc R . .
H33B H 0.2057 0.5097 0.1082 0.092 Uiso 1 1 calc R . .
H33C H 0.2557 0.5389 0.1061 0.092 Uiso 1 1 calc R . .
C34 C 0.60731(19) 0.0902(2) 0.13686(15) 0.0552(11) Uani 1 1 d . . .
H34A H 0.5708 0.0947 0.1229 0.083 Uiso 1 1 calc R . .
H34B H 0.6187 0.0659 0.1169 0.083 Uiso 1 1 calc R . .
H34C H 0.6226 0.1354 0.1431 0.083 Uiso 1 1 calc R . .
C35 C 0.71388(17) 0.0875(2) 0.31111(15) 0.0527(10) Uani 1 1 d . . .
H35A H 0.7066 0.1363 0.3071 0.079 Uiso 1 1 calc R . .
H35B H 0.7474 0.0789 0.3125 0.079 Uiso 1 1 calc R . .
H35C H 0.7123 0.0723 0.3386 0.079 Uiso 1 1 calc R . .
C36 C 0.53809(19) -0.0474(2) 0.20930(16) 0.0584(11) Uani 1 1 d . . .
H36A H 0.5147 -0.0125 0.1914 0.088 Uiso 1 1 calc R . .
H36B H 0.5238 -0.0711 0.2274 0.088 Uiso 1 1 calc R . .
H36C H 0.5442 -0.0800 0.1898 0.088 Uiso 1 1 calc R . .
C38 C 0.72481(17) 0.4304(2) 0.09863(15) 0.0516(10) Uani 1 1 d . . .
H38A H 0.7498 0.4015 0.0946 0.077 Uiso 1 1 d R . .
H38B H 0.7272 0.4767 0.0888 0.077 Uiso 1 1 d R . .
H38C H 0.7309 0.4311 0.1300 0.077 Uiso 1 1 d R . .
C39 C 0.65226(18) 0.9004(3) 0.14325(16) 0.0578(11) Uani 1 1 d . . .
H39A H 0.6643 0.9360 0.1356 0.087 Uiso 1 1 d R . .
H39B H 0.6738 0.8856 0.1686 0.087 Uiso 1 1 d R . .
H39C H 0.6463 0.8689 0.1234 0.087 Uiso 1 1 d R . .
N1 N 0.63508(13) 0.18486(19) 0.23030(12) 0.0469(8) Uani 1 1 d . . .
N2 N 0.58671(14) 0.35338(18) 0.13183(13) 0.0483(8) Uani 1 1 d . . .
N3 N 0.57028(14) 0.35079(17) 0.24582(12) 0.0453(8) Uani 1 1 d . . .
N4 N 0.64606(14) 0.50612(18) 0.23695(12) 0.0485(8) Uani 1 1 d . . .
N5 N 0.70648(13) 0.36732(17) 0.34221(12) 0.0461(8) Uani 1 1 d . . .
N6 N 0.77438(15) 0.4409(2) 0.24244(13) 0.0542(9) Uani 1 1 d . . .
N7 N 0.77832(14) 0.24571(18) 0.28984(12) 0.0490(8) Uani 1 1 d . . .
N8 N 0.71660(14) 0.27516(19) 0.16205(13) 0.0514(8) Uani 1 1 d . . .
N9 N 0.55211(14) 0.59677(18) 0.19862(12) 0.0469(8) Uani 1 1 d . . .
N10 N 0.48646(14) 0.42703(18) 0.08409(12) 0.0466(8) Uani 1 1 d . . .
N11 N 0.47590(13) 0.43033(17) 0.20069(12) 0.0449(8) Uani 1 1 d . . .
N12 N 0.34327(14) 0.44153(18) 0.10249(12) 0.0477(8) Uani 1 1 d . . .
N13 N 0.39396(14) 0.58830(18) 0.20104(12) 0.0486(8) Uani 1 1 d . . .
N14 N 0.35330(16) 0.5762(2) 0.02043(13) 0.0569(9) Uani 1 1 d . . .
N15 N 0.41982(15) 0.7188(2) 0.12534(13) 0.0564(9) Uani 1 1 d . . .
N16 N 0.49662(14) 0.62489(18) 0.06622(12) 0.0504(8) Uani 1 1 d . . .
N17 N 0.33411(14) 0.28861(18) 0.10168(12) 0.0485(8) Uani 1 1 d . . .
N18 N 0.48731(14) 0.27075(18) 0.08592(12) 0.0490(8) Uani 1 1 d . . .
N19 N 0.47158(13) 0.27984(17) 0.19910(12) 0.0461(8) Uani 1 1 d . . .
N20 N 0.53338(15) 0.11326(18) 0.18798(12) 0.0493(8) Uani 1 1 d . . .
N21 N 0.40354(14) 0.11056(18) 0.20811(12) 0.0480(8) Uani 1 1 d . . .
N22 N 0.44878(15) 0.0214(2) 0.08251(13) 0.0573(9) Uani 1 1 d . . .
N23 N 0.31207(16) 0.0759(2) 0.08251(13) 0.0556(9) Uani 1 1 d . . .
N24 N 0.36099(14) 0.17968(19) 0.00849(13) 0.0526(8) Uani 1 1 d . . .
O1 O 0.56636(11) 0.41760(14) 0.04568(10) 0.0499(7) Uani 1 1 d . . .
H1A H 0.5579 0.4055 0.0185 0.060 Uiso 1 1 d R . .
O2 O 0.47297(11) 0.34487(15) 0.00068(10) 0.0501(7) Uani 1 1 d . . .
H2B H 0.4734 0.3851 -0.0099 0.060 Uiso 1 1 d R . .
O3 O 0.56606(12) 0.27201(16) 0.04950(10) 0.0525(7) Uani 1 1 d . . .
H3A H 0.5662 0.3157 0.0479 0.063 Uiso 1 1 d R . .
O4 O 0.65093(12) 0.63881(14) 0.19549(10) 0.0504(7) Uani 1 1 d . . .
H4A H 0.6827 0.6300 0.2064 0.061 Uiso 1 1 d R . .
O5 O 0.60986(12) 0.70935(15) 0.25734(10) 0.0520(7) Uani 1 1 d . . .
H5A H 0.6370 0.6853 0.2678 0.062 Uiso 1 1 d R . .
O6 O 0.70204(11) 0.62705(15) 0.29339(10) 0.0503(7) Uani 1 1 d . . .
H6A H 0.7032 0.6111 0.3182 0.060 Uiso 1 1 d R . .
O7 O 0.27049(13) 0.3750(2) 0.02134(11) 0.0637(8) Uani 1 1 d . . .
H7A H 0.2630 0.4188 0.0147 0.076 Uiso 1 1 d R . .
O8 O 0.23272(11) 0.45731(15) 0.07711(10) 0.0495(7) Uani 1 1 d . . .
H8B H 0.2380 0.4811 0.0572 0.059 Uiso 1 1 d R . .
O9 O 0.22117(12) 0.30630(15) 0.07351(10) 0.0514(7) Uani 1 1 d . . .
H9A H 0.2164 0.2899 0.0478 0.062 Uiso 1 1 d R . .
O10 O 0.62150(12) 0.05342(15) 0.17675(10) 0.0527(7) Uani 1 1 d . . .
H10B H 0.5942 0.0295 0.1661 0.063 Uiso 1 1 d R . .
O11 O 0.67846(11) 0.05169(15) 0.27533(10) 0.0520(7) Uani 1 1 d . . .
H11A H 0.6933 0.0422 0.2582 0.062 Uiso 1 1 d R . .
O12 O 0.58387(12) -0.01629(15) 0.23723(10) 0.0525(7) Uani 1 1 d . . .
H12B H 0.5948 0.0040 0.2196 0.063 Uiso 1 1 d R . .
O13 O 0.60407(12) 0.91763(16) 0.14588(11) 0.0568(8) Uani 1 1 d . . .
H13C H 0.6016 0.8903 0.1654 0.068 Uiso 1 1 d R . .
O14 O 0.57272(13) 0.78933(16) 0.13635(11) 0.0595(8) Uani 1 1 d . . .
H14A H 0.5549 0.7963 0.1084 0.071 Uiso 1 1 d R . .
H14B H 0.5536 0.7910 0.1505 0.071 Uiso 1 1 d R . .
O15 O 0.1204(3) 0.4176(3) 0.3235(2) 0.0587(16) Uani 0.50 1 d P . .
H15A H 0.1412 0.3863 0.3232 0.070 Uiso 0.50 1 d PR . .
H15B H 0.1380 0.4477 0.3427 0.070 Uiso 0.50 1 d PR . .
O16 O 0.2147(6) 0.3415(5) 0.4636(5) 0.333(8) Uani 1 1 d . . .
H16C H 0.2423 0.3562 0.4630 0.400 Uiso 1 1 d R . .
H16B H 0.1895 0.3608 0.4429 0.400 Uiso 1 1 d R . .
O17 O 0.53834(13) 0.91161(17) 0.03884(11) 0.0615(8) Uani 1 1 d . . .
H17D H 0.5220 0.8760 0.0409 0.074 Uiso 1 1 d R . .
H17B H 0.5557 0.9133 0.0672 0.074 Uiso 1 1 d R . .
O18 O 0.23800(12) 0.52938(15) 0.00338(10) 0.0510(7) Uani 1 1 d . . .
H18A H 0.2173 0.5631 -0.0022 0.061 Uiso 1 1 d R . .
H18B H 0.2681 0.5449 0.0107 0.061 Uiso 1 1 d R . .
O19 O 0.72289(13) 0.69508(16) 0.37896(11) 0.0593(8) Uani 1 1 d . . .
H19D H 0.7047 0.7080 0.3521 0.071 Uiso 1 1 d R . .
H19A H 0.7503 0.7187 0.3894 0.071 Uiso 1 1 d R . .
O20 O 0.1121(3) 0.5710(3) 0.0253(2) 0.0611(16) Uani 0.50 1 d P . .
H20C H 0.0905 0.5512 0.0019 0.073 Uiso 0.50 1 d PR . .
H20D H 0.1420 0.5653 0.0265 0.073 Uiso 0.50 1 d PR . .
O21 O 0.5000 0.7480(2) 0.2500 0.0593(11) Uani 1 2 d S . .
H21A H 0.5296 0.7375 0.2521 0.071 Uiso 0.50 1 d PR . .
H21C H 0.4704 0.7375 0.2479 0.071 Uiso 0.50 1 d PR . .
O22 O 0.4919(3) 0.8703(3) 0.0873(2) 0.0606(16) Uani 0.50 1 d P . .
H22A H 0.4794 0.8479 0.1029 0.073 Uiso 0.50 1 d PR . .
H22C H 0.4770 0.9090 0.0786 0.073 Uiso 0.50 1 d PR . .
O23 O 0.67309(12) 0.40351(16) 0.07154(11) 0.0594(8) Uani 1 1 d . . .
H23C H 0.6585 0.3937 0.0889 0.071 Uiso 1 1 d R . .
O24 O 0.15385(13) 0.73663(17) 0.97196(11) 0.0616(8) Uani 1 1 d . . .
H24B H 0.1246 0.7555 0.9598 0.074 Uiso 1 1 d R . .
H24C H 0.1768 0.7674 0.9776 0.074 Uiso 1 1 d R . .

loop_
_atom_site_aniso_label
_atom_site_aniso_U_11
_atom_site_aniso_U_22
_atom_site_aniso_U_33
_atom_site_aniso_U_23
_atom_site_aniso_U_13
_atom_site_aniso_U_12
Mo1 0.0426(2) 0.04598(19) 0.0457(2) 0.00013(15) 0.01930(16) -0.00005(15)
Mo2 0.0444(2) 0.04571(19) 0.0451(2) 0.00106(14) 0.01941(16) -0.00007(15)
Mo3 0.0452(2) 0.04497(19) 0.0456(2) -0.00080(15) 0.01876(16) -0.00042(15)
Co1 0.0414(4) 0.0440(4) 0.0435(4) 0.000 0.0190(3) 0.000
Co2 0.0469(3) 0.0471(3) 0.0457(3) 0.0002(2) 0.0203(3) -0.0001(2)
Co3 0.0458(3) 0.0455(3) 0.0469(3) 0.0000(2) 0.0198(3) -0.0011(2)
Co4 0.0441(3) 0.0467(3) 0.0461(3) -0.0008(2) 0.0179(2) 0.0000(2)
Co5 0.0455(3) 0.0458(3) 0.0477(3) -0.0007(2) 0.0196(3) 0.0008(2)
C1 0.040(2) 0.048(2) 0.049(2) -0.0030(18) 0.0188(18) 0.0000(18)
C2 0.037(2) 0.048(2) 0.051(3) -0.0001(18) 0.017(2) 0.0029(17)
C3 0.046(2) 0.047(2) 0.042(2) 0.0001(17) 0.0179(19) 0.0033(18)
C4 0.039(2) 0.052(2) 0.044(2) -0.0003(18) 0.0166(17) 0.0004(18)
C5 0.043(2) 0.050(2) 0.042(2) -0.0005(17) 0.0155(18) 0.0054(18)
C6 0.045(2) 0.051(2) 0.049(2) 0.0003(19) 0.020(2) -0.0041(19)
C7 0.044(2) 0.049(2) 0.049(2) 0.0008(18) 0.0224(19) 0.0004(19)
C8 0.054(3) 0.055(2) 0.048(2) 0.001(2) 0.020(2) 0.002(2)
C9 0.052(3) 0.043(2) 0.047(2) -0.0005(17) 0.024(2) -0.0006(19)
C10 0.046(2) 0.046(2) 0.043(2) -0.0013(17) 0.0200(19) -0.0033(18)
C11 0.042(2) 0.052(2) 0.044(2) 0.0004(19) 0.0191(18) -0.0014(18)
C12 0.050(3) 0.049(2) 0.045(2) 0.0009(18) 0.020(2) 0.002(2)
C13 0.050(2) 0.050(2) 0.051(2) -0.0045(19) 0.022(2) -0.0016(19)
C14 0.049(3) 0.054(2) 0.052(3) 0.007(2) 0.011(2) -0.002(2)
C15 0.053(3) 0.047(2) 0.050(3) 0.0030(18) 0.018(2) 0.0010(19)
C16 0.050(2) 0.044(2) 0.044(2) 0.0006(17) 0.0195(19) -0.0048(18)
C17 0.048(2) 0.049(2) 0.047(2) -0.0016(18) 0.0189(19) 0.003(2)
C18 0.050(2) 0.046(2) 0.049(2) 0.0003(18) 0.021(2) -0.0020(19)
C19 0.042(2) 0.047(2) 0.044(2) 0.0011(18) 0.0175(18) -0.0035(18)
C20 0.045(2) 0.044(2) 0.048(2) -0.0002(18) 0.019(2) 0.0000(18)
C21 0.046(2) 0.047(2) 0.052(3) 0.0018(19) 0.021(2) 0.0008(18)
C22 0.052(3) 0.050(2) 0.052(3) -0.004(2) 0.015(2) 0.002(2)
C23 0.053(3) 0.052(2) 0.051(3) -0.004(2) 0.015(2) -0.008(2)
C24 0.046(2) 0.051(2) 0.048(3) 0.0011(19) 0.019(2) 0.0013(19)
C25 0.060(3) 0.060(3) 0.056(3) -0.005(2) 0.022(2) 0.001(2)
C26 0.056(3) 0.050(2) 0.056(3) 0.001(2) 0.028(2) 0.002(2)
C27 0.056(3) 0.053(2) 0.057(3) 0.003(2) 0.022(2) -0.003(2)
C28 0.051(2) 0.055(2) 0.047(2) -0.0007(19) 0.019(2) -0.006(2)
C29 0.054(3) 0.054(2) 0.056(3) 0.001(2) 0.024(2) 0.000(2)
C30 0.054(3) 0.063(3) 0.062(3) -0.005(2) 0.019(2) 0.004(2)
C31 0.053(3) 0.058(3) 0.055(3) 0.003(2) 0.021(2) -0.001(2)
C32 0.054(3) 0.055(2) 0.051(3) -0.0014(19) 0.022(2) -0.005(2)
C33 0.059(3) 0.059(3) 0.060(3) 0.002(2) 0.020(2) -0.001(2)
C34 0.060(3) 0.053(2) 0.052(3) -0.001(2) 0.022(2) 0.000(2)
C35 0.048(3) 0.053(2) 0.052(3) 0.0006(19) 0.014(2) 0.0053(19)
C36 0.063(3) 0.050(2) 0.056(3) 0.000(2) 0.018(2) 0.000(2)
C38 0.049(2) 0.052(2) 0.052(3) -0.0005(19) 0.019(2) 0.0033(19)
C39 0.051(3) 0.064(3) 0.055(3) 0.002(2) 0.017(2) 0.004(2)
N1 0.0443(19) 0.049(2) 0.049(2) -0.0017(15) 0.0208(16) -0.0031(16)
N2 0.049(2) 0.0479(19) 0.047(2) 0.0005(15) 0.0185(18) -0.0010(16)
N3 0.047(2) 0.0466(18) 0.045(2) 0.0000(15) 0.0216(16) -0.0034(15)
N4 0.048(2) 0.047(2) 0.050(2) 0.0000(15) 0.0200(17) 0.0004(16)
N5 0.0406(18) 0.0470(18) 0.050(2) 0.0007(15) 0.0182(16) 0.0013(15)
N6 0.048(2) 0.056(2) 0.056(2) 0.0019(17) 0.0174(17) 0.0008(18)
N7 0.048(2) 0.0476(19) 0.050(2) -0.0012(16) 0.0183(17) 0.0014(16)
N8 0.048(2) 0.057(2) 0.052(2) -0.0047(17) 0.0230(17) 0.0015(17)
N9 0.045(2) 0.0483(19) 0.048(2) -0.0006(15) 0.0191(17) -0.0036(16)
N10 0.050(2) 0.0472(18) 0.0442(19) 0.0005(15) 0.0209(16) 0.0002(16)
N11 0.0437(19) 0.0449(18) 0.0452(19) 0.0006(16) 0.0174(15) 0.0003(15)
N12 0.049(2) 0.0479(19) 0.047(2) -0.0013(15) 0.0195(16) -0.0051(17)
N13 0.047(2) 0.0493(19) 0.046(2) -0.0007(15) 0.0162(17) 0.0036(16)
N14 0.058(2) 0.057(2) 0.053(2) -0.0010(18) 0.020(2) -0.0027(18)
N15 0.059(2) 0.054(2) 0.055(2) 0.0029(17) 0.0218(19) 0.0023(18)
N16 0.053(2) 0.052(2) 0.048(2) 0.0008(16) 0.0232(17) -0.0002(17)
N17 0.046(2) 0.0483(19) 0.050(2) 0.0006(15) 0.0190(16) 0.0018(16)
N18 0.049(2) 0.0506(19) 0.046(2) 0.0008(16) 0.0183(16) 0.0012(17)
N19 0.0446(19) 0.0468(19) 0.0457(19) -0.0014(16) 0.0175(16) 0.0018(15)
N20 0.051(2) 0.0448(18) 0.049(2) -0.0038(16) 0.0177(18) -0.0019(16)
N21 0.049(2) 0.0499(19) 0.045(2) -0.0015(16) 0.0191(16) -0.0048(16)
N22 0.054(2) 0.052(2) 0.057(2) -0.0047(18) 0.0142(19) 0.0000(18)
N23 0.055(2) 0.057(2) 0.052(2) 0.0008(17) 0.0192(18) -0.0051(19)
N24 0.049(2) 0.055(2) 0.049(2) 0.0002(16) 0.0143(17) -0.0003(17)
O1 0.0505(18) 0.0496(16) 0.0490(17) 0.0016(13) 0.0199(14) -0.0014(13)
O2 0.0490(17) 0.0532(16) 0.0464(16) -0.0001(13) 0.0179(14) -0.0023(13)
O3 0.0551(19) 0.0526(16) 0.0504(17) -0.0018(14) 0.0221(14) 0.0011(14)
O4 0.0480(17) 0.0505(15) 0.0524(18) 0.0001(13) 0.0203(14) -0.0007(13)
O5 0.0499(18) 0.0492(16) 0.0534(18) -0.0020(13) 0.0176(14) -0.0018(13)
O6 0.0484(17) 0.0515(16) 0.0487(17) -0.0020(13) 0.0178(14) -0.0026(13)
O7 0.053(2) 0.085(2) 0.0470(18) -0.0034(16) 0.0145(15) 0.0019(17)
O8 0.0489(17) 0.0491(16) 0.0482(17) -0.0003(13) 0.0176(14) 0.0002(13)
O9 0.0526(17) 0.0533(16) 0.0467(17) -0.0008(13) 0.0189(14) -0.0005(14)
O10 0.0545(18) 0.0526(17) 0.0516(18) -0.0035(13) 0.0225(14) 0.0010(14)
O11 0.0489(17) 0.0532(17) 0.0521(17) -0.0028(13) 0.0188(14) -0.0013(14)
O12 0.0542(18) 0.0464(16) 0.0544(18) 0.0002(13) 0.0197(15) -0.0012(13)
O13 0.0499(18) 0.0615(19) 0.0548(18) 0.0016(14) 0.0174(14) 0.0000(14)
O14 0.0563(19) 0.0583(18) 0.0582(19) -0.0013(15) 0.0176(15) 0.0033(15)
O15 0.063(4) 0.053(3) 0.057(4) 0.000(3) 0.022(3) -0.004(3)
O16 0.44(2) 0.182(10) 0.43(2) 0.030(10) 0.228(19) -0.043(11)
O17 0.059(2) 0.0606(19) 0.060(2) 0.0006(15) 0.0196(16) 0.0005(15)
O18 0.0504(18) 0.0480(16) 0.0527(17) -0.0007(13) 0.0192(14) -0.0018(13)
O19 0.0562(19) 0.0578(18) 0.0568(19) 0.0010(15) 0.0158(15) 0.0005(15)
O20 0.053(4) 0.068(4) 0.058(4) 0.002(3) 0.018(3) -0.001(3)
O21 0.055(3) 0.062(3) 0.057(3) 0.000 0.019(2) 0.000
O22 0.066(4) 0.058(4) 0.059(4) -0.001(3) 0.026(3) 0.000(3)
O23 0.058(2) 0.0577(18) 0.0572(19) -0.0021(15) 0.0181(16) -0.0007(15)
O24 0.059(2) 0.0587(18) 0.063(2) -0.0025(15) 0.0202(16) 0.0019(15)

loop_
_geom_bond_atom_site_label_1
_geom_bond_atom_site_label_2
_geom_bond_distance
_geom_bond_site_symmetry_2
_geom_bond_publ_flag
Mo1 C6 2.096(4) . ?
Mo1 C5 2.118(5) . ?
Mo1 C7 2.138(5) . ?
Mo1 C3 2.138(5) . ?
Mo1 C2 2.146(5) . ?
Mo1 C1 2.159(5) . ?
Mo1 C8 2.166(5) . ?
Mo1 C4 2.174(5) . ?
Mo2 C14 2.103(5) . ?
Mo2 C16 2.118(4) . ?
Mo2 C15 2.123(5) . ?
Mo2 C11 2.136(4) . ?
Mo2 C9 2.145(5) . ?
Mo2 C10 2.153(4) . ?
Mo2 C12 2.164(5) . ?
Mo2 C13 2.171(5) . ?
Mo3 C22 2.082(5) . ?
Mo3 C24 2.106(5) . ?
Mo3 C19 2.121(4) . ?
Mo3 C23 2.130(5) . ?
Mo3 C17 2.132(4) . ?
Mo3 C18 2.136(4) . ?
Mo3 C20 2.154(5) . ?
Mo3 C21 2.157(5) . ?
Co1 N19 2.074(4) 2_655 ?
Co1 N19 2.074(4) . ?
Co1 N3 2.079(4) 2_655 ?
Co1 N3 2.079(4) . ?
Co1 N11 2.082(4) 2_655 ?
Co1 N11 2.082(4) . ?
Co2 O3 2.065(3) . ?
Co2 O1 2.075(3) . ?
Co2 N2 2.072(4) . ?
Co2 N18 2.091(4) . ?
Co2 O2 2.109(3) . ?
Co2 N10 2.123(4) . ?
Co2 H3A 1.6301 . ?
Co3 O5 2.055(3) . ?
Co3 N13 2.081(4) 2_655 ?
Co3 O6 2.088(3) . ?
Co3 N9 2.094(4) . ?
Co3 O4 2.102(3) . ?
Co3 N4 2.120(4) . ?
Co3 H5A 1.5924 . ?
Co4 N12 2.066(4) . ?
Co4 N5 2.084(4) 2_655 ?
Co4 N17 2.086(4) . ?
Co4 O9 2.094(3) . ?
Co4 O7 2.126(4) . ?
Co4 O8 2.132(3) . ?
Co5 O11 2.060(3) . ?
Co5 N20 2.079(4) . ?
Co5 O12 2.080(3) . ?
Co5 N21 2.101(4) 2_655 ?
Co5 N1 2.109(4) . ?
Co5 O10 2.138(3) . ?
Co5 H12B 1.6214 . ?
C1 N1 1.118(5) . ?
C2 N2 1.148(6) . ?
C3 N3 1.129(5) . ?
C4 N4 1.108(5) . ?
C5 N5 1.171(5) . ?
C6 N6 1.172(5) . ?
C7 N7 1.154(5) . ?
C8 N8 1.091(5) . ?
C9 N9 1.142(6) . ?
C10 N10 1.140(5) . ?
C11 N11 1.141(5) . ?
C12 N12 1.148(5) . ?
C13 N13 1.159(5) . ?
C14 N14 1.177(6) . ?
C15 N15 1.136(6) . ?
C16 N16 1.168(5) . ?
C17 N17 1.171(5) . ?
C18 N18 1.156(5) . ?
C19 N19 1.166(5) . ?
C20 N20 1.124(5) . ?
C21 N21 1.136(5) . ?
C22 N22 1.171(6) . ?
C23 N23 1.161(6) . ?
C24 N24 1.178(6) . ?
C25 O3 1.353(5) . ?
C25 H25A 0.9600 . ?
C25 H25B 0.9600 . ?
C25 H25C 0.9600 . ?
C26 O1 1.315(5) . ?
C26 H26A 0.9600 . ?
C26 H26B 0.9600 . ?
C26 H26C 0.9600 . ?
C27 O2 1.398(5) . ?
C27 H27A 0.9600 . ?
C27 H27B 0.9600 . ?
C27 H27C 0.9600 . ?
C28 O4 1.354(5) . ?
C28 H28A 0.9600 . ?
C28 H28B 0.9600 . ?
C28 H28C 0.9600 . ?
C29 O6 1.412(5) . ?
C29 H29A 0.9600 . ?
C29 H29B 0.9601 . ?
C29 H29C 0.9600 . ?
C30 O5 1.310(6) . ?
C30 H30A 0.9601 . ?
C30 H30B 0.9599 . ?
C30 H30C 0.9601 . ?
C31 O7 1.223(5) . ?
C31 H31A 0.9600 . ?
C31 H31B 0.9600 . ?
C31 H31C 0.9600 . ?
C32 O9 1.398(5) . ?
C32 H32A 0.9600 . ?
C32 H32B 0.9600 . ?
C32 H32C 0.9600 . ?
C33 O8 1.249(5) . ?
C33 H33A 0.9600 . ?
C33 H33B 0.9600 . ?
C33 H33C 0.9600 . ?
C34 O10 1.384(5) . ?
C34 H34A 0.9600 . ?
C34 H34B 0.9600 . ?
C34 H34C 0.9600 . ?
C35 O11 1.375(5) . ?
C35 H35A 0.9600 . ?
C35 H35B 0.9600 . ?
C35 H35C 0.9600 . ?
C36 O12 1.390(6) . ?
C36 H36A 0.9600 . ?
C36 H36B 0.9600 . ?
C36 H36C 0.9600 . ?
C38 O23 1.475(5) . ?
C38 H38A 0.9601 . ?
C38 H38B 0.9600 . ?
C38 H38C 0.9600 . ?
C39 O13 1.459(5) . ?
C39 H39A 0.8499 . ?
C39 H39B 0.8500 . ?
C39 H39C 0.8501 . ?
N5 Co4 2.084(4) 2_655 ?
N13 Co3 2.081(4) 2_655 ?
N21 Co5 2.101(4) 2_655 ?
O1 H1A 0.8466 . ?
O2 H2B 0.8499 . ?
O3 H3A 0.8433 . ?
O4 H4A 0.8501 . ?
O5 H5A 0.8490 . ?
O6 H6A 0.8499 . ?
O7 H7A 0.8765 . ?
O8 H8B 0.8566 . ?
O9 H9A 0.8499 . ?
O10 H10B 0.8501 . ?
O11 H11A 0.8500 . ?
O12 H12B 0.8512 . ?
O13 H13C 0.8503 . ?
O14 H14A 0.8498 . ?
O14 H14B 0.8501 . ?
O15 H15A 0.8500 . ?
O15 H15B 0.8500 . ?
O16 H16C 0.8498 . ?
O16 H16B 0.8455 . ?
O17 H17D 0.8497 . ?
O17 H17B 0.8495 . ?
O18 H18A 0.8502 . ?
O18 H18B 0.8502 . ?
O19 H19D 0.8500 . ?
O19 H19A 0.8499 . ?
O20 H20C 0.8500 . ?
O20 H20D 0.8500 . ?
O21 H21A 0.8491 . ?
O21 H21C 0.8491 . ?
O22 H22A 0.8501 . ?
O22 H22C 0.8500 . ?
O23 H23C 0.8503 . ?
O24 H24B 0.8502 . ?
O24 H24C 0.8499 . ?
